data_7004245
loop_
_publ_author_name
'Singh, Nanhai'
'Kumar, Abhinav'
'Molloy, Kieran C.'
'Mahon, Mary F.'

_publ_section_title
;
 Syntheses, crystal and molecular structures, and properties of some
 new phenylmercury(ii) dithiolate complexes
;
_journal_issue 37
_journal_name_full 'Dalton Transactions'
_journal_page_first 4999
_journal_page_last 5007
_journal_paper_doi 10.1039/b804635b
_journal_year 2008
_chemical_formula_moiety 'C21 H19 Hg N S2'
_chemical_formula_sum 'C21 H19 Hg N S2'
_chemical_formula_weight 550.08
_chemical_name_systematic
;
?
;
_space_group_IT_number 2
_symmetry_cell_setting triclinic
_symmetry_space_group_name_Hall '-P 1'
_symmetry_space_group_name_H-M 'P -1'
_atom_sites_solution_hydrogens geom
_atom_sites_solution_primary direct
_atom_sites_solution_secondary difmap
_audit_creation_method SHELXL-97
_cell_angle_alpha 80.935(2)
_cell_angle_beta 85.358(2)
_cell_angle_gamma 90.025(2)
_cell_formula_units_Z 4
_cell_length_a 8.8490(3)
_cell_length_b 11.6810(5)
_cell_length_c 18.5340(7)
_cell_measurement_reflns_used 32748
_cell_measurement_temperature 150(2)
_cell_measurement_theta_max 27.485
_cell_measurement_theta_min 2.910
_cell_volume 1885.47(13)
_computing_cell_refinement 'HKL Scalepack (Otwinowski & Minor 1997)'
_computing_data_collection 'Collect (Bruker AXS BV, 1997-2004)'
_computing_data_reduction 'Denzo & Scalepack (Otwinowski & Minor, 1997)'
_computing_molecular_graphics 'ORTEX (P.McArdle, 1995)'
_computing_publication_material 'SHELXL-97/2 (Sheldrick,1997)'
_computing_structure_refinement 'SHELXL-97 (Sheldrick, 1997)'
_computing_structure_solution 'SHELXS-97 (Sheldrick, 1990)'
_diffrn_ambient_temperature 150(2)
_diffrn_measured_fraction_theta_full 0.948
_diffrn_measured_fraction_theta_max 0.948
_diffrn_measurement_device_type '95mm CCD camera on \k-goniostat'
_diffrn_measurement_method CCD
_diffrn_radiation_monochromator graphite
_diffrn_radiation_source 'fine-focus sealed tube'
_diffrn_radiation_type MoK\a
_diffrn_radiation_wavelength 0.71073
_diffrn_reflns_av_R_equivalents 0.0000
_diffrn_reflns_av_sigmaI/netI 0.1070
_diffrn_reflns_limit_h_max 11
_diffrn_reflns_limit_h_min -11
_diffrn_reflns_limit_k_max 15
_diffrn_reflns_limit_k_min -15
_diffrn_reflns_limit_l_max 24
_diffrn_reflns_limit_l_min -24
_diffrn_reflns_number 23996
_diffrn_reflns_theta_full 27.41
_diffrn_reflns_theta_max 27.41
_diffrn_reflns_theta_min 5.25
_exptl_absorpt_coefficient_mu 8.388
_exptl_absorpt_correction_T_max 0.82
_exptl_absorpt_correction_T_min 0.56
_exptl_absorpt_correction_type multi-scan
_exptl_absorpt_process_details
;
?
;
_exptl_crystal_colour Colourless
_exptl_crystal_density_diffrn 1.938
_exptl_crystal_density_method 'not measured'
_exptl_crystal_description Tabloid
_exptl_crystal_F_000 1056
_exptl_crystal_size_max 0.23
_exptl_crystal_size_mid 0.25
_exptl_crystal_size_min 0.10
_refine_diff_density_max 3.594
_refine_diff_density_min -3.044
_refine_diff_density_rms 0.299
_refine_ls_extinction_coef 0.0058(5)
_refine_ls_extinction_expression Fc^*^=kFc[1+0.001xFc^2^\l^3^/sin(2\q)]^-1/4^
_refine_ls_extinction_method SHELXL
_refine_ls_goodness_of_fit_ref 1.050
_refine_ls_hydrogen_treatment constr
_refine_ls_matrix_type full
_refine_ls_number_parameters 453
_refine_ls_number_reflns 23996
_refine_ls_number_restraints 0
_refine_ls_restrained_S_all 1.050
_refine_ls_R_factor_all 0.1011
_refine_ls_R_factor_gt 0.0711
_refine_ls_shift/su_max 0.001
_refine_ls_shift/su_mean 0.000
_refine_ls_structure_factor_coef Fsqd
_refine_ls_weighting_details 'calc w=1/[\s^2^(Fo^2^)+(0.0998P)^2^+8.1740P] where P=(Fo^2^+2Fc^2^)/3'
_refine_ls_weighting_scheme calc
_refine_ls_wR_factor_gt 0.1836
_refine_ls_wR_factor_ref 0.2017
_reflns_number_gt 17531
_reflns_number_total 23996
_reflns_threshold_expression >2sigma(I)
_cod_data_source_file b804635b.txt
_cod_data_source_block complex_3
_cod_depositor_comments
;
The following automatic conversions were performed:
'_symmetry_cell_setting' value 'Triclinic' changed to 'triclinic'
according to '/home/saulius/struct/CIF-dictionaries/cif_core.dic'
dictionary named 'cif_core.dic' version 2.4.1 from
2010-06-29.

'_exptl_absorpt_correction_type' value 'Multi-Scan' changed
to 'multi-scan' according to
'/home/saulius/struct/CIF-dictionaries/cif_core.dic' dictionary named
'cif_core.dic' version 2.4.1 from 2010-06-29.

Automatic conversion script
Id: cif_fix_enum 1527 2010-12-29 10:47:43Z saulius 
;
_cod_original_sg_symbol_H-M P-1
_cod_database_code 7004245

loop_
_symmetry_equiv_pos_as_xyz
'x, y, z'
'-x, -y, -z'

loop_
_atom_site_label
_atom_site_type_symbol
_atom_site_fract_x
_atom_site_fract_y
_atom_site_fract_z
_atom_site_U_iso_or_equiv
_atom_site_adp_type
_atom_site_occupancy
_atom_site_symmetry_multiplicity
_atom_site_calc_flag
_atom_site_refinement_flags
_atom_site_disorder_assembly
_atom_site_disorder_group
Hg1 Hg 0.89035(4) 0.65477(3) 0.02930(2) 0.03356(13) Uani 1 1 d . . .
Hg2 Hg 0.38962(4) 0.83143(3) 0.02949(2) 0.03381(13) Uani 1 1 d . . .
S1 S 0.8651(3) 0.4786(2) 0.15927(15) 0.0349(5) Uani 1 1 d . . .
S2 S 1.0774(3) 0.6779(2) 0.11254(14) 0.0322(5) Uani 1 1 d . . .
S3 S 0.5768(3) 0.7660(2) 0.11227(14) 0.0321(5) Uani 1 1 d . . .
S4 S 0.3631(3) 0.9413(2) 0.16116(15) 0.0343(5) Uani 1 1 d . . .
N1 N 1.0655(9) 0.5481(7) 0.2446(5) 0.0282(17) Uani 1 1 d . . .
N2 N 0.5643(10) 0.8288(7) 0.2441(5) 0.0299(17) Uani 1 1 d . . .
C1 C 0.7313(11) 0.6461(9) -0.0464(5) 0.0281(18) Uani 1 1 d . . .
C2 C 0.6744(14) 0.5461(10) -0.0584(6) 0.038(2) Uani 1 1 d . . .
H2 H 0.7125 0.4760 -0.0336 0.046 Uiso 1 1 calc R . .
C3 C 0.5617(14) 0.5400(10) -0.1055(6) 0.042(3) Uani 1 1 d . . .
H3 H 0.5204 0.4680 -0.1128 0.051 Uiso 1 1 calc R . .
C4 C 0.5131(15) 0.6441(11) -0.1411(7) 0.043(3) Uani 1 1 d . . .
H4 H 0.4390 0.6425 -0.1753 0.051 Uiso 1 1 calc R . .
C5 C 0.5635(11) 0.7464(9) -0.1304(6) 0.033(2) Uani 1 1 d . . .
H5 H 0.5259 0.8169 -0.1549 0.040 Uiso 1 1 calc R . .
C6 C 0.6723(12) 0.7448(9) -0.0821(4) 0.032(2) Uani 1 1 d . . .
H6 H 0.7092 0.8171 -0.0729 0.038 Uiso 1 1 calc R . .
C7 C 1.0044(10) 0.5636(7) 0.1765(7) 0.026(2) Uani 1 1 d . . .
C8 C 0.9981(11) 0.4664(9) 0.3071(6) 0.0300(19) Uani 1 1 d . . .
H8A H 0.9013 0.4361 0.2938 0.036 Uiso 1 1 calc R . .
H8B H 0.9744 0.5087 0.3489 0.036 Uiso 1 1 calc R . .
C9 C 1.0995(15) 0.3645(11) 0.3315(7) 0.024(3) Uani 1 1 d . . .
C10 C 1.1661(14) 0.3011(9) 0.2807(6) 0.034(2) Uani 1 1 d . . .
H10 H 1.1556 0.3250 0.2299 0.041 Uiso 1 1 calc R . .
C11 C 1.2493(17) 0.2010(11) 0.3039(6) 0.045(3) Uani 1 1 d . . .
H11 H 1.2894 0.1544 0.2695 0.054 Uiso 1 1 calc R . .
C12 C 1.2721(19) 0.1711(14) 0.3776(10) 0.055(4) Uani 1 1 d . . .
H12 H 1.3328 0.1061 0.3929 0.066 Uiso 1 1 calc R . .
C13 C 1.206(2) 0.2362(17) 0.4312(9) 0.041(4) Uani 1 1 d . . .
H13 H 1.2181 0.2169 0.4821 0.049 Uiso 1 1 calc R . .
C14 C 1.121(2) 0.3314(15) 0.4012(9) 0.044(4) Uani 1 1 d . . .
H14 H 1.0750 0.3769 0.4348 0.053 Uiso 1 1 calc R . .
C15 C 1.1992(10) 0.6118(8) 0.2603(5) 0.0281(19) Uani 1 1 d . . .
H15A H 1.2471 0.6549 0.2137 0.034 Uiso 1 1 calc R . .
H15B H 1.2737 0.5556 0.2813 0.034 Uiso 1 1 calc R . .
C16 C 1.1610(12) 0.6964(9) 0.3130(5) 0.0274(19) Uani 1 1 d . . .
C17 C 1.2027(18) 0.6695(15) 0.3833(10) 0.049(4) Uani 1 1 d . . .
H17 H 1.2551 0.5995 0.3972 0.059 Uiso 1 1 calc R . .
C18 C 1.169(2) 0.7445(19) 0.4359(8) 0.048(5) Uani 1 1 d . . .
H18 H 1.1982 0.7283 0.4847 0.057 Uiso 1 1 calc R . .
C19 C 1.088(2) 0.8460(18) 0.4092(12) 0.057(5) Uani 1 1 d . . .
H19 H 1.0600 0.8979 0.4424 0.069 Uiso 1 1 calc R . .
C20 C 1.0497(19) 0.8723(15) 0.3416(10) 0.040(4) Uani 1 1 d . . .
H20 H 0.9986 0.9425 0.3267 0.048 Uiso 1 1 calc R . .
C21 C 1.0833(14) 0.7992(10) 0.2941(6) 0.035(2) Uani 1 1 d . . .
H21 H 1.0532 0.8181 0.2456 0.042 Uiso 1 1 calc R . .
C22 C 0.2250(11) 0.8712(9) -0.0457(5) 0.032(2) Uani 1 1 d . . .
C23 C 0.1753(11) 0.7899(7) -0.0824(6) 0.0295(19) Uani 1 1 d . . .
H23 H 0.2136 0.7133 -0.0748 0.035 Uiso 1 1 calc R . .
C24 C 0.0646(13) 0.8214(10) -0.1325(5) 0.039(2) Uani 1 1 d . . .
H24 H 0.0268 0.7637 -0.1574 0.047 Uiso 1 1 calc R . .
C25 C 0.0092(12) 0.9324(10) -0.1469(7) 0.035(3) Uani 1 1 d . . .
H25 H -0.0627 0.9525 -0.1821 0.042 Uiso 1 1 calc R . .
C26 C 0.0643(16) 1.0143(10) -0.1070(8) 0.050(3) Uani 1 1 d . . .
H26 H 0.0297 1.0918 -0.1162 0.060 Uiso 1 1 calc R . .
C27 C 0.1667(14) 0.9861(8) -0.0550(6) 0.040(3) Uani 1 1 d . . .
H27 H 0.1975 1.0413 -0.0264 0.048 Uiso 1 1 calc R . .
C28 C 0.5067(12) 0.8481(8) 0.1813(6) 0.028(2) Uani 1 1 d . . .
C29 C 0.6983(10) 0.7588(9) 0.2597(5) 0.0277(19) Uani 1 1 d . . .
H29A H 0.7731 0.8056 0.2797 0.033 Uiso 1 1 calc R . .
H29B H 0.7452 0.7378 0.2133 0.033 Uiso 1 1 calc R . .
C30 C 0.6605(13) 0.6461(10) 0.3151(6) 0.037(2) Uani 1 1 d . . .
C31 C 0.5871(13) 0.5562(10) 0.2914(6) 0.031(2) Uani 1 1 d . . .
H31 H 0.5613 0.5632 0.2422 0.038 Uiso 1 1 calc R . .
C32 C 0.5506(16) 0.4528(14) 0.3418(10) 0.040(4) Uani 1 1 d . . .
H32 H 0.4964 0.3912 0.3272 0.048 Uiso 1 1 calc R . .
C33 C 0.597(2) 0.4434(14) 0.4142(7) 0.038(4) Uani 1 1 d . . .
H33 H 0.5772 0.3744 0.4484 0.046 Uiso 1 1 calc R . .
C34 C 0.671(2) 0.5367(19) 0.4335(12) 0.052(5) Uani 1 1 d . . .
H34 H 0.6971 0.5320 0.4825 0.063 Uiso 1 1 calc R . .
C35 C 0.7069(15) 0.6349(13) 0.3854(7) 0.036(3) Uani 1 1 d . . .
H35 H 0.7636 0.6953 0.3999 0.043 Uiso 1 1 calc R . .
C36 C 0.4979(12) 0.8803(9) 0.3065(6) 0.033(2) Uani 1 1 d . . .
H36A H 0.4719 0.8172 0.3480 0.040 Uiso 1 1 calc R . .
H36B H 0.4023 0.9185 0.2927 0.040 Uiso 1 1 calc R . .
C37 C 0.5974(16) 0.9669(14) 0.3320(9) 0.033(3) Uani 1 1 d . . .
C38 C 0.6144(19) 0.9592(14) 0.4096(7) 0.031(3) Uani 1 1 d . . .
H38 H 0.5722 0.8975 0.4452 0.037 Uiso 1 1 calc R . .
C39 C 0.698(3) 1.0501(17) 0.4276(11) 0.046(5) Uani 1 1 d . . .
H39 H 0.7084 1.0500 0.4782 0.056 Uiso 1 1 calc R . .
C40 C 0.7635(18) 1.1355(14) 0.3816(8) 0.043(4) Uani 1 1 d . . .
H40 H 0.8188 1.1938 0.3991 0.052 Uiso 1 1 calc R . .
C41 C 0.7516(17) 1.1402(10) 0.3078(7) 0.045(3) Uani 1 1 d . . .
H41 H 0.8027 1.1999 0.2738 0.054 Uiso 1 1 calc R . .
C42 C 0.6652(15) 1.0581(10) 0.2828(6) 0.034(2) Uani 1 1 d . . .
H42 H 0.6523 1.0640 0.2320 0.041 Uiso 1 1 calc R . .

loop_
_atom_site_aniso_label
_atom_site_aniso_U_11
_atom_site_aniso_U_22
_atom_site_aniso_U_33
_atom_site_aniso_U_23
_atom_site_aniso_U_13
_atom_site_aniso_U_12
Hg1 0.0295(2) 0.0403(3) 0.0316(2) -0.00524(14) -0.00734(16) 0.00524(15)
Hg2 0.0298(2) 0.0396(2) 0.0324(2) -0.00421(14) -0.00752(16) -0.00342(15)
S1 0.0301(12) 0.0329(13) 0.0424(14) -0.0037(10) -0.0120(11) -0.0041(9)
S2 0.0302(12) 0.0302(13) 0.0350(12) 0.0007(9) -0.0077(10) -0.0024(9)
S3 0.0267(11) 0.0364(13) 0.0361(12) -0.0110(9) -0.0095(10) 0.0042(9)
S4 0.0328(13) 0.0335(13) 0.0386(13) -0.0086(10) -0.0087(11) 0.0102(10)
N1 0.018(3) 0.034(4) 0.034(4) -0.006(3) -0.004(3) -0.004(3)
N2 0.030(4) 0.029(4) 0.031(4) -0.007(3) -0.001(3) 0.000(3)
C1 0.030(5) 0.035(5) 0.018(4) -0.008(3) 0.011(3) 0.004(4)
C2 0.046(6) 0.039(6) 0.030(5) -0.010(4) 0.007(4) -0.003(5)
C3 0.046(7) 0.044(6) 0.039(6) -0.009(5) -0.007(5) -0.006(5)
C4 0.042(7) 0.061(8) 0.025(5) -0.006(5) -0.001(5) -0.004(5)
C5 0.026(5) 0.033(5) 0.041(5) -0.005(4) 0.003(4) 0.000(4)
C6 0.038(5) 0.046(6) 0.013(3) -0.006(3) -0.007(4) 0.015(4)
C7 0.010(4) 0.013(4) 0.054(6) 0.000(4) -0.005(4) 0.002(3)
C8 0.023(4) 0.032(5) 0.036(5) -0.006(4) -0.002(4) -0.001(4)
C9 0.027(7) 0.025(5) 0.018(5) 0.002(4) 0.000(5) 0.003(5)
C10 0.031(6) 0.030(5) 0.041(6) -0.002(4) -0.002(5) -0.003(5)
C11 0.060(8) 0.042(6) 0.031(5) -0.001(4) 0.004(5) 0.016(6)
C12 0.056(10) 0.038(7) 0.068(10) -0.002(6) -0.005(8) 0.024(7)
C13 0.046(9) 0.057(9) 0.019(6) 0.003(5) -0.008(5) 0.002(6)
C14 0.040(8) 0.045(8) 0.051(9) -0.025(6) 0.007(6) -0.002(6)
C15 0.020(4) 0.031(5) 0.032(5) 0.001(4) -0.006(4) -0.002(4)
C16 0.023(5) 0.033(5) 0.026(4) -0.001(4) -0.004(4) -0.006(4)
C17 0.052(9) 0.044(7) 0.053(8) -0.011(6) -0.015(7) -0.004(7)
C18 0.063(11) 0.073(11) 0.012(5) -0.022(6) 0.003(5) -0.014(8)
C19 0.043(9) 0.054(10) 0.082(12) -0.029(8) -0.015(8) -0.013(7)
C20 0.040(9) 0.034(7) 0.048(8) -0.008(5) -0.006(7) -0.005(6)
C21 0.026(5) 0.042(6) 0.035(6) -0.003(4) -0.005(5) -0.006(5)
C22 0.023(5) 0.041(5) 0.031(5) 0.003(4) -0.004(4) -0.007(4)
C23 0.029(4) 0.012(4) 0.046(5) 0.001(3) -0.001(4) 0.005(3)
C24 0.043(6) 0.047(6) 0.025(5) 0.000(4) -0.006(4) 0.001(5)
C25 0.020(4) 0.047(6) 0.033(5) 0.004(5) -0.002(4) 0.017(4)
C26 0.064(8) 0.025(6) 0.059(8) -0.006(5) -0.003(6) 0.009(5)
C27 0.056(7) 0.022(5) 0.046(6) -0.004(4) -0.027(5) -0.002(4)
C28 0.031(5) 0.028(5) 0.025(5) -0.003(4) -0.008(4) -0.009(4)
C29 0.020(4) 0.041(5) 0.023(4) -0.008(4) -0.001(3) 0.004(4)
C30 0.027(5) 0.040(6) 0.043(6) -0.010(4) 0.000(5) 0.006(5)
C31 0.019(5) 0.040(6) 0.035(5) -0.007(4) -0.002(4) 0.006(4)
C32 0.021(7) 0.038(7) 0.060(9) -0.002(6) -0.005(6) -0.002(5)
C33 0.045(7) 0.043(8) 0.021(5) 0.007(5) 0.009(5) 0.001(6)
C34 0.049(10) 0.064(10) 0.050(9) -0.020(7) -0.018(7) 0.007(8)
C35 0.041(7) 0.047(7) 0.023(5) -0.019(5) -0.004(5) 0.004(6)
C36 0.032(5) 0.034(5) 0.036(5) -0.011(4) -0.003(4) 0.003(4)
C37 0.024(7) 0.039(7) 0.036(7) -0.005(5) -0.008(6) 0.004(5)
C38 0.036(6) 0.047(7) 0.013(4) -0.007(4) -0.010(4) -0.003(5)
C39 0.050(8) 0.050(9) 0.045(9) -0.027(7) -0.005(7) -0.012(6)
C40 0.060(9) 0.043(7) 0.032(6) -0.016(5) -0.013(6) -0.006(7)
C41 0.050(7) 0.033(6) 0.053(7) -0.011(5) 0.004(6) -0.008(5)
C42 0.038(6) 0.045(6) 0.021(5) -0.008(4) -0.003(5) -0.002(5)

loop_
_atom_type_symbol
_atom_type_description
_atom_type_scat_dispersion_real
_atom_type_scat_dispersion_imag
_atom_type_scat_source
C C 0.0033 0.0016 'International Tables Vol C Tables 4.2.6.8 and 6.1.1.4'
H H 0.0000 0.0000 'International Tables Vol C Tables 4.2.6.8 and 6.1.1.4'
S S 0.1246 0.1234 'International Tables Vol C Tables 4.2.6.8 and 6.1.1.4'
N N 0.0061 0.0033 'International Tables Vol C Tables 4.2.6.8 and 6.1.1.4'
Hg Hg -2.3894 9.2266 'International Tables Vol C Tables 4.2.6.8 and 6.1.1.4'

loop_
_geom_angle_atom_site_label_1
_geom_angle_atom_site_label_2
_geom_angle_atom_site_label_3
_geom_angle
_geom_angle_site_symmetry_1
_geom_angle_site_symmetry_3
_geom_angle_publ_flag
C1 Hg1 S2 176.1(3) . . ?
C1 Hg1 S1 116.5(3) . . ?
S2 Hg1 S1 67.26(7) . . ?
C22 Hg2 S3 174.0(3) . . ?
C22 Hg2 S4 117.4(3) . . ?
S3 Hg2 S4 67.40(8) . . ?
C7 S1 Hg1 77.6(4) . . ?
C7 S2 Hg1 92.9(4) . . ?
C28 S3 Hg2 95.0(3) . . ?
C28 S4 Hg2 79.8(4) . . ?
C7 N1 C8 121.8(7) . . ?
C7 N1 C15 123.8(8) . . ?
C8 N1 C15 114.4(7) . . ?
C28 N2 C29 125.0(9) . . ?
C28 N2 C36 120.7(9) . . ?
C29 N2 C36 114.2(8) . . ?
C2 C1 C6 116.9(10) . . ?
C2 C1 Hg1 122.4(8) . . ?
C6 C1 Hg1 120.5(8) . . ?
C1 C2 C3 122.7(11) . . ?
C4 C3 C2 116.2(11) . . ?
C5 C4 C3 123.8(12) . . ?
C4 C5 C6 116.3(10) . . ?
C1 C6 C5 124.1(10) . . ?
N1 C7 S1 121.5(7) . . ?
N1 C7 S2 116.5(7) . . ?
S1 C7 S2 122.0(7) . . ?
N1 C8 C9 113.8(9) . . ?
C14 C9 C10 118.2(12) . . ?
C14 C9 C8 121.5(13) . . ?
C10 C9 C8 120.2(11) . . ?
C9 C10 C11 120.2(11) . . ?
C12 C11 C10 119.3(12) . . ?
C11 C12 C13 121.4(13) . . ?
C14 C13 C12 113.6(14) . . ?
C9 C14 C13 127.2(15) . . ?
N1 C15 C16 112.8(8) . . ?
C17 C16 C21 118.4(12) . . ?
C17 C16 C15 118.3(11) . . ?
C21 C16 C15 123.3(9) . . ?
C16 C17 C18 121.3(16) . . ?
C17 C18 C19 114.3(15) . . ?
C20 C19 C18 124.3(18) . . ?
C19 C20 C21 119.3(17) . . ?
C20 C21 C16 122.4(12) . . ?
C23 C22 C27 121.8(9) . . ?
C23 C22 Hg2 120.6(8) . . ?
C27 C22 Hg2 117.6(7) . . ?
C22 C23 C24 118.3(9) . . ?
C25 C24 C23 122.9(10) . . ?
C24 C25 C26 116.8(10) . . ?
C27 C26 C25 122.3(10) . . ?
C26 C27 C22 117.8(9) . . ?
N2 C28 S4 124.6(9) . . ?
N2 C28 S3 117.8(8) . . ?
S4 C28 S3 117.5(6) . . ?
N2 C29 C30 112.6(8) . . ?
C31 C30 C35 121.2(11) . . ?
C31 C30 C29 118.6(10) . . ?
C35 C30 C29 120.1(11) . . ?
C30 C31 C32 119.2(12) . . ?
C33 C32 C31 118.9(14) . . ?
C34 C33 C32 118.5(15) . . ?
C35 C34 C33 122.8(17) . . ?
C34 C35 C30 119.3(14) . . ?
N2 C36 C37 115.0(10) . . ?
C42 C37 C38 119.9(13) . . ?
C42 C37 C36 120.9(13) . . ?
C38 C37 C36 119.1(13) . . ?
C39 C38 C37 114.1(14) . . ?
C40 C39 C38 126.3(16) . . ?
C39 C40 C41 119.3(14) . . ?
C40 C41 C42 120.1(12) . . ?
C41 C42 C37 120.1(11) . . ?

loop_
_geom_bond_atom_site_label_1
_geom_bond_atom_site_label_2
_geom_bond_distance
_geom_bond_site_symmetry_2
_geom_bond_publ_flag
Hg1 C1 2.079(10) . ?
Hg1 S2 2.395(2) . ?
Hg1 S1 2.905(3) . ?
Hg2 C22 2.098(9) . ?
Hg2 S3 2.392(2) . ?
Hg2 S4 2.924(3) . ?
S1 C7 1.665(9) . ?
S2 C7 1.726(10) . ?
S3 C28 1.789(12) . ?
S4 C28 1.699(11) . ?
N1 C7 1.399(14) . ?
N1 C8 1.466(12) . ?
N1 C15 1.469(11) . ?
N2 C28 1.296(13) . ?
N2 C29 1.463(12) . ?
N2 C36 1.467(13) . ?
C1 C2 1.329(15) . ?
C1 C6 1.363(13) . ?
C2 C3 1.387(16) . ?
C3 C4 1.375(17) . ?
C4 C5 1.324(16) . ?
C5 C6 1.364(14) . ?
C8 C9 1.525(15) . ?
C9 C14 1.32(2) . ?
C9 C10 1.384(18) . ?
C10 C11 1.410(16) . ?
C11 C12 1.39(2) . ?
C12 C13 1.43(3) . ?
C13 C14 1.41(3) . ?
C15 C16 1.516(14) . ?
C16 C17 1.37(2) . ?
C16 C21 1.395(16) . ?
C17 C18 1.43(2) . ?
C18 C19 1.43(3) . ?
C19 C20 1.31(3) . ?
C20 C21 1.34(2) . ?
C22 C23 1.345(14) . ?
C22 C27 1.428(15) . ?
C23 C24 1.414(14) . ?
C24 C25 1.380(15) . ?
C25 C26 1.408(18) . ?
C26 C27 1.378(16) . ?
C29 C30 1.555(15) . ?
C30 C31 1.381(16) . ?
C30 C35 1.385(17) . ?
C31 C32 1.42(2) . ?
C32 C33 1.42(2) . ?
C33 C34 1.38(3) . ?
C34 C35 1.36(3) . ?
C36 C37 1.496(18) . ?
C37 C42 1.39(2) . ?
C37 C38 1.45(2) . ?
C38 C39 1.39(2) . ?
C39 C40 1.31(3) . ?
C40 C41 1.37(2) . ?
C41 C42 1.384(16) . ?
